data_1526080
loop_
_publ_author_name
'Mueller-Bunz, H.'
'Schleid, T.'

_publ_section_title
;
 Darstellung und Aufbau der Lanthanoidfluorid-catena-Trisilicate M3 F (Si3
 O10) (M = Dy, Ho, Er) im Fluorthalenit-Typ (Y3 F (Si3 O10))
;
_journal_name_full 'Zeitschrift fuer Anorganische und Allgemeine Chemie'
_journal_page_first 845
_journal_page_last 852
_journal_volume 626
_journal_year 2000
_chemical_formula_sum 'F Ho3 O10 Si3'
_chemical_name_systematic 'Ho3 F (Si3 O10)'
_space_group_IT_number 14
_symmetry_space_group_name_Hall '-P 2yn'
_symmetry_space_group_name_H-M 'P 1 21/n 1'
_cell_angle_alpha 90
_cell_angle_beta 97.238
_cell_angle_gamma 90
_cell_formula_units_Z 4
_cell_length_a 7.3091
_cell_length_b 11.1168
_cell_length_c 10.3783
_cell_volume 836.557
_citation_journal_id_ASTM ZAACAB
_cod_data_source_file Mueller-Bunz_ZAACAB_2000_799.cif
_cod_data_source_block F1Ho3O10Si3
_cod_original_cell_volume 836.5566
_cod_original_sg_symbol_Hall '-P 2ybc (x-z,y,z)'
_cod_original_formula_sum 'F1 Ho3 O10 Si3'
_cod_database_code 1526080

loop_
_symmetry_equiv_pos_as_xyz
x,y,z
-x+1/2,y+1/2,-z+1/2
-x,-y,-z
x-1/2,-y-1/2,z-1/2

loop_
_atom_site_label
_atom_site_type_symbol
_atom_site_fract_x
_atom_site_fract_y
_atom_site_fract_z
_atom_site_occupancy
_atom_site_U_iso_or_equiv
F1 F-1 0.1963 0.2154 0.4396 1 0.0
Ho2 Ho+3 0.40487 0.2703 0.81149 1 0.0
O10 O-2 0.0245 0.4122 0.3708 1 0.0
Ho1 Ho+3 0.30066 0.4022 0.49644 1 0.0
O8 O-2 0.1858 0.3962 0.693 1 0.0
Si3 Si+4 0.494 0.0381 0.2085 1 0.0
Si2 Si+4 0.2327 0.2455 0.1116 1 0.0
O6 O-2 0.0164 0.228 0.1198 1 0.0
O4 O-2 0.3428 0.3229 0.2314 1 0.0
O7 O-2 0.3198 0.1095 0.1238 1 0.0
O2 O-2 0.0413 0.0505 0.8916 1 0.0
O9 O-2 0.4662 0.0223 0.3612 1 0.0
O1 O-2 0.0136 0.025 0.3623 1 0.0
O3 O-2 0.2084 0.1444 0.696 1 0.0
Si1 Si+4 0.0236 0.0861 0.7406 1 0.0
O5 O-2 0.2686 0.32 0.9837 1 0.0
Ho3 Ho+3 0.26292 0.03175 0.51797 1 0.0
